data_7225942
loop_
_publ_author_name
'Chapman, Michael R.'
'Kwan, Maria H. T.'
'King, Georgina E.'
'Kyffin, Benjamin A.'
'Blacker, A. John'
'Willans, Charlotte E.'
'Nguyen, Bao N.'

_publ_section_title
;
 Rapid, metal-free and aqueous synthesis of imidazo[1,2-a]pyridine under
 ambient conditions
;
_journal_issue 17
_journal_name_full 'Green Chem.'
_journal_page_first 4623
_journal_paper_doi 10.1039/C6GC01601D
_journal_volume 18
_journal_year 2016
_chemical_formula_moiety 'Br, C16 H13 Cl F3 N2'
_chemical_formula_sum 'C16 H13 Br Cl F3 N2'
_chemical_formula_weight 405.64
_chemical_name_systematic
;
 ? 
;
_space_group_crystal_system monoclinic
_space_group_IT_number 15
_space_group_name_Hall '-I 2ya'
_space_group_name_H-M_alt 'I 1 2/a 1'
_symmetry_space_group_name_Hall '-I 2ya'
_symmetry_space_group_name_H-M 'I 1 2/a 1'
_atom_sites_solution_hydrogens geom
_atom_sites_solution_primary iterative
_atom_sites_solution_secondary difmap
_audit_creation_date 2016-04-05
_audit_creation_method
;
Olex2 1.2
(compiled 2016.02.19 svn.r3266 for OlexSys, GUI svn.r5155)
;
_cell_angle_alpha 90.00
_cell_angle_beta 104.181(6)
_cell_angle_gamma 90.00
_cell_formula_units_Z 16
_cell_length_a 22.7475(15)
_cell_length_b 11.3014(7)
_cell_length_c 27.0251(16)
_cell_measurement_reflns_used 5705
_cell_measurement_temperature 120.02(16)
_cell_measurement_theta_max 29.6100
_cell_measurement_theta_min 3.1630
_cell_volume 6735.9(7)
_computing_cell_refinement
;
CrysAlisPro, Agilent Technologies,
Version 1.171.36.32 (release 02-08-2013 CrysAlis171 .NET)
(compiled Aug  2 2013,16:46:58)
;
_computing_data_collection
;
CrysAlisPro, Agilent Technologies,
Version 1.171.36.32 (release 02-08-2013 CrysAlis171 .NET)
(compiled Aug  2 2013,16:46:58)
;
_computing_data_reduction
;
CrysAlisPro, Agilent Technologies,
Version 1.171.36.32 (release 02-08-2013 CrysAlis171 .NET)
(compiled Aug  2 2013,16:46:58)
;
_computing_molecular_graphics 'Olex2 (Dolomanov et al., 2009)'
_computing_publication_material 'Olex2 (Dolomanov et al., 2009)'
_computing_structure_refinement 'ShelXL (Sheldrick, 2015)'
_computing_structure_solution
;
Superflip (Palatinus & Chapuis, 2007;Palatinus & van der Lee, 2008;
Palatinus et al., 2012)
;
_diffrn_ambient_environment N~2~
_diffrn_ambient_temperature 120.02(16)
_diffrn_detector 'CCD plate'
_diffrn_detector_area_resol_mean 5.3095
_diffrn_detector_type Atlas
_diffrn_measured_fraction_theta_full 0.998
_diffrn_measured_fraction_theta_max 0.887
_diffrn_measurement_details
;
  1 omega   -6.00   42.00   1.0000  160.0000
omega____ theta____ kappa____ phi______ frames
    -       12.9509   37.0000  -60.0000 48

  2 omega  -20.00   15.00   1.0000  160.0000
omega____ theta____ kappa____ phi______ frames
    -       12.9509   19.0000 -180.0000 35

  3 omega   45.00   81.00   1.0000  160.0000
omega____ theta____ kappa____ phi______ frames
    -       12.9509   19.0000 -180.0000 36

  4 omega  -40.00   31.00   1.0000  160.0000
omega____ theta____ kappa____ phi______ frames
    -       12.9509  -57.0000  -90.0000 71

  5 omega  -24.00    3.00   1.0000  160.0000
omega____ theta____ kappa____ phi______ frames
    -       12.9509  -57.0000   90.0000 27

  6 omega  -67.00  -15.00   1.0000  160.0000
omega____ theta____ kappa____ phi______ frames
    -      -13.7322  -57.0000  150.0000 52
;
_diffrn_measurement_device 'four-circle diffractometer'
_diffrn_measurement_device_type 'SuperNova, Dual, Cu at zero, Atlas'
_diffrn_measurement_method '\w scans'
_diffrn_orient_matrix_UB_11 0.0231324000
_diffrn_orient_matrix_UB_12 0.0302730000
_diffrn_orient_matrix_UB_13 0.0179196000
_diffrn_orient_matrix_UB_21 -0.0042132000
_diffrn_orient_matrix_UB_22 0.0502924000
_diffrn_orient_matrix_UB_23 -0.0161575000
_diffrn_orient_matrix_UB_31 -0.0219407000
_diffrn_orient_matrix_UB_32 0.0222386000
_diffrn_orient_matrix_UB_33 0.0122658000
_diffrn_radiation_monochromator mirror
_diffrn_radiation_probe x-ray
_diffrn_radiation_type MoK\a
_diffrn_radiation_wavelength 0.71073
_diffrn_reflns_av_R_equivalents 0.0634
_diffrn_reflns_av_unetI/netI 0.0993
_diffrn_reflns_limit_h_max 33
_diffrn_reflns_limit_h_min -25
_diffrn_reflns_limit_k_max 16
_diffrn_reflns_limit_k_min -15
_diffrn_reflns_limit_l_max 37
_diffrn_reflns_limit_l_min -32
_diffrn_reflns_number 26483
_diffrn_reflns_theta_full 26.00
_diffrn_reflns_theta_max 31.15
_diffrn_reflns_theta_min 2.69
_diffrn_source 'SuperNova (Mo) X-ray Source'
_exptl_absorpt_coefficient_mu 2.628
_exptl_absorpt_correction_T_max 1.00000
_exptl_absorpt_correction_T_min 0.87871
_exptl_absorpt_correction_type multi-scan
_exptl_absorpt_process_details
;
CrysAlisPro, Agilent Technologies,
Version 1.171.36.32 (release 02-08-2013 CrysAlis171 .NET)
(compiled Aug  2 2013,16:46:58)
Empirical absorption correction using spherical harmonics,
 implemented in SCALE3 ABSPACK scaling algorithm.
;
_exptl_crystal_colour colourless
_exptl_crystal_colour_primary colourless
_exptl_crystal_density_diffrn 1.600
_exptl_crystal_density_method 'not measured'
_exptl_crystal_description block
_exptl_crystal_F_000 3232
_exptl_crystal_size_max 0.1218
_exptl_crystal_size_mid 0.076
_exptl_crystal_size_min 0.0505
_refine_diff_density_max 1.643
_refine_diff_density_min -1.085
_refine_diff_density_rms 0.122
_refine_ls_extinction_method none
_refine_ls_goodness_of_fit_ref 1.040
_refine_ls_hydrogen_treatment constr
_refine_ls_matrix_type full
_refine_ls_number_parameters 414
_refine_ls_number_reflns 9663
_refine_ls_number_restraints 36
_refine_ls_restrained_S_all 1.038
_refine_ls_R_factor_all 0.1118
_refine_ls_R_factor_gt 0.0660
_refine_ls_shift/su_max 0.001
_refine_ls_shift/su_mean 0.000
_refine_ls_structure_factor_coef Fsqd
_refine_ls_weighting_details 'calc w=1/[\s^2^(Fo^2^)+(0.0388P)^2^+21.8616P] where P=(Fo^2^+2Fc^2^)/3'
_refine_ls_weighting_scheme calc
_refine_ls_wR_factor_gt 0.1191
_refine_ls_wR_factor_ref 0.1368
_reflns_number_gt 6381
_reflns_number_total 9663
_reflns_threshold_expression >2sigma(I)
_cod_data_source_file c6gc01601d9.cif
_cod_data_source_block mrc227
_cod_depositor_comments 'Adding full bibliography for 7225942--7225950.cif.'
_cod_original_cell_volume 6735.8(7)
_cod_database_code 7225942
_chemical_oxdiff_formula 'C256 H208 Br16 Cl16 F48 N32'
_reflns_odcompleteness_completeness 99.78
_reflns_odcompleteness_iscentric 1
_reflns_odcompleteness_theta 28.22
_olex2_refinement_description
;
1. Fixed Uiso
 At 1.2 times of:
  All C(H) groups, All C(H,H) groups
 At 1.5 times of:
  All C(H,H,H) groups
2. Uiso/Uaniso restraints and constraints
F4 \\sim F5 \\sim F6 \\sim F7 \\sim F8 \\sim F9: within 1.7A with sigma of 0.04
and sigma for terminal atoms of 0.08
Uanis(F9) = Uanis(F4) = Uanis(F5) = Uanis(F6) = Uanis(F7) = Uanis(F8)
3. Others
 Fixed Sof: F5(0.5) F7(0.5) F9(0.5) F8(0.5) F6(0.5) F4(0.5)
4.a Riding coordinates:
 C32(H32)
4.b Secondary CH2 refined with riding coordinates:
 C26(H26A,H26B), C10(H10A,H10B)
4.c Aromatic/amide H refined with riding coordinates:
 C13(H13), C12(H12), C14(H14), C5(H5), C15(H15), C30(H30), C7(H7), C3(H3),
 C16(H16), C19(H19), C23(H23), C22(H22), C29(H29), C28(H28), C31(H31)
4.d Idealised Me refined as rotating group:
 C9(H9A,H9B,H9C), C25(H25A,H25B,H25C)
;
_olex2_date_sample_data_collection 2015-05-06
_olex2_submission_special_instructions 'No special instructions were received'

loop_
_space_group_symop_id
_space_group_symop_operation_xyz
1 'x, y, z'
2 '-x+1/2, y, -z'
3 'x+1/2, y+1/2, z+1/2'
4 '-x+1, y+1/2, -z+1/2'
5 '-x, -y, -z'
6 'x-1/2, -y, z'
7 '-x+1/2, -y+1/2, -z+1/2'
8 'x, -y+1/2, z+1/2'

loop_
_atom_site_label
_atom_site_type_symbol
_atom_site_fract_x
_atom_site_fract_y
_atom_site_fract_z
_atom_site_U_iso_or_equiv
_atom_site_adp_type
_atom_site_occupancy
_atom_site_calc_flag
_atom_site_disorder_assembly
_atom_site_disorder_group
_atom_site_refinement_flags_posn
_atom_site_refinement_flags_adp
Br1 Br 0.527143(18) 0.34167(4) 0.299960(17) 0.02480(12) Uani 1 d . . . .
Br2 Br 0.713979(18) 0.00123(4) 0.683499(16) 0.02268(11) Uani 1 d . . . .
Cl2 Cl 0.67001(5) 0.61279(10) 0.68797(4) 0.0309(3) Uani 1 d . . . .
Cl1 Cl 0.39591(5) 1.02274(9) 0.66755(4) 0.0257(2) Uani 1 d . . . .
F3 F 0.50386(13) 0.8132(4) 0.84721(11) 0.0655(11) Uani 1 d . . . .
F1 F 0.44018(16) 0.9224(3) 0.87201(11) 0.0554(9) Uani 1 d . . . .
F2 F 0.43183(13) 0.7358(3) 0.87311(10) 0.0421(7) Uani 1 d . . . .
F5 F 0.6381(4) 0.8991(7) 0.8776(3) 0.0559(8) Uani 0.50 d A 1 . U
F7 F 0.6895(3) 0.7389(7) 0.8784(2) 0.0559(8) Uani 0.50 d A 1 . U
F9 F 0.7262(3) 0.9065(7) 0.8677(2) 0.0559(8) Uani 0.50 d A 1 . U
C9 C 0.2198(2) 0.6500(5) 0.61200(18) 0.0384(12) Uani 1 d . . . .
H9A H 0.1870 0.7058 0.6030 0.058 Uiso 1 calc . . GR .
H9B H 0.2051 0.5775 0.6231 0.058 Uiso 1 calc . . GR .
H9C H 0.2357 0.6349 0.5828 0.058 Uiso 1 calc . . GR .
C13 C 0.3947(2) 0.6941(5) 0.53370(19) 0.0381(12) Uani 1 d . . . .
H13 H 0.4153 0.6224 0.5365 0.046 Uiso 1 calc . . R .
N3 N 0.58777(14) 0.8998(3) 0.72305(12) 0.0183(7) Uani 1 d . . . .
C32 C 0.5732(3) 0.6727(6) 0.5238(2) 0.0628(19) Uani 1 d . . . .
H32 H 0.5352 0.6866 0.5117 0.075 Uiso 1 d . . R .
N4 N 0.56984(14) 0.8198(3) 0.64730(12) 0.0187(7) Uani 1 d . . . .
C12 C 0.3617(2) 0.7235(4) 0.56929(17) 0.0293(10) Uani 1 d . . . .
H12 H 0.3606 0.6719 0.5958 0.035 Uiso 1 calc . . R .
N2 N 0.30208(14) 0.7988(3) 0.64764(13) 0.0205(7) Uani 1 d . . . .
N1 N 0.33161(14) 0.7443(3) 0.72756(12) 0.0184(7) Uani 1 d . . . .
C14 C 0.3968(2) 0.7705(6) 0.49449(18) 0.0421(14) Uani 1 d . . . .
H14 H 0.4185 0.7498 0.4707 0.050 Uiso 1 calc . . R .
C5 C 0.36473(17) 0.7428(4) 0.77711(15) 0.0196(8) Uani 1 d . . . .
H5 H 0.3583 0.6849 0.7997 0.024 Uiso 1 calc . . R .
C15 C 0.3669(2) 0.8777(6) 0.49031(18) 0.0410(13) Uani 1 d . . . .
H15 H 0.3686 0.9296 0.4640 0.049 Uiso 1 calc . . R .
C25 C 0.4984(2) 0.9663(4) 0.59395(16) 0.0295(10) Uani 1 d . . . .
H25A H 0.5208 0.9638 0.5682 0.044 Uiso 1 calc . . GR .
H25B H 0.4855 1.0461 0.5976 0.044 Uiso 1 calc . . GR .
H25C H 0.4635 0.9159 0.5842 0.044 Uiso 1 calc . . GR .
C24 C 0.53747(17) 0.9251(4) 0.64320(16) 0.0219(9) Uani 1 d . . . .
C30 C 0.6599(3) 0.7385(7) 0.4952(2) 0.070(2) Uani 1 d . . . .
H30 H 0.6828 0.7369 0.4710 0.084 Uiso 1 calc . . R .
C7 C 0.28675(18) 0.6661(4) 0.70355(16) 0.0227(9) Uani 1 d . . . .
H7 H 0.2719 0.6024 0.7186 0.027 Uiso 1 calc . . R .
C3 C 0.41725(18) 0.9160(4) 0.75852(16) 0.0219(9) Uani 1 d . . . .
H3 H 0.4464 0.9742 0.7698 0.026 Uiso 1 calc . . R .
C8 C 0.26869(18) 0.6997(4) 0.65420(16) 0.0244(9) Uani 1 d . . . .
C17 C 0.60170(17) 0.8054(4) 0.69592(15) 0.0179(8) Uani 1 d . . . .
C26 C 0.55665(19) 0.7273(4) 0.60772(16) 0.0248(9) Uani 1 d . . . .
H26A H 0.5140 0.7315 0.5903 0.030 Uiso 1 calc . . R .
H26B H 0.5638 0.6506 0.6242 0.030 Uiso 1 calc . . R .
C27 C 0.59345(19) 0.7359(4) 0.56869(15) 0.0256(10) Uani 1 d . . . .
C16 C 0.33419(19) 0.9076(5) 0.52551(16) 0.0308(11) Uani 1 d . . . .
H16 H 0.3144 0.9802 0.5228 0.037 Uiso 1 calc . . R .
C19 C 0.66925(18) 0.7353(4) 0.77252(16) 0.0230(9) Uani 1 d . . . .
H19 H 0.6980 0.6815 0.7897 0.028 Uiso 1 calc . . R .
C4 C 0.40705(17) 0.8277(4) 0.79248(15) 0.0200(8) Uani 1 d . . . .
C23 C 0.54853(17) 0.9744(4) 0.68998(15) 0.0199(8) Uani 1 d . . . .
H23 H 0.5327 1.0454 0.6984 0.024 Uiso 1 calc . . R .
C10 C 0.29082(19) 0.8657(4) 0.59973(15) 0.0234(9) Uani 1 d . . . .
H10A H 0.2969 0.9491 0.6077 0.028 Uiso 1 calc . . R .
H10B H 0.2487 0.8551 0.5816 0.028 Uiso 1 calc . . R .
C1 C 0.34067(17) 0.8268(3) 0.69267(14) 0.0165(8) Uani 1 d . . . .
C22 C 0.61060(17) 0.9127(4) 0.77429(15) 0.0194(8) Uani 1 d . . . .
H22 H 0.5994 0.9765 0.7917 0.023 Uiso 1 calc . . R .
C29 C 0.6798(2) 0.8026(5) 0.53943(18) 0.0354(11) Uani 1 d . . . .
H29 H 0.7155 0.8461 0.5449 0.042 Uiso 1 calc . . R .
C20 C 0.65010(17) 0.8302(4) 0.79916(15) 0.0210(9) Uani 1 d A . . .
C11 C 0.33050(17) 0.8306(4) 0.56487(15) 0.0229(9) Uani 1 d . . . .
C2 C 0.38418(17) 0.9155(4) 0.70911(16) 0.0202(9) Uani 1 d . . . .
C28 C 0.64591(18) 0.8016(4) 0.57580(16) 0.0245(9) Uani 1 d . . . .
H28 H 0.6589 0.8459 0.6055 0.029 Uiso 1 calc . . R .
C21 C 0.6736(2) 0.8410(4) 0.85475(17) 0.0271(10) Uani 1 d . . . .
C18 C 0.64507(18) 0.7239(4) 0.72164(16) 0.0212(9) Uani 1 d . . . .
C31 C 0.6059(4) 0.6762(8) 0.4865(3) 0.092(3) Uani 1 d . . . .
H31 H 0.5915 0.6368 0.4558 0.111 Uiso 1 calc . . R .
C6 C 0.4457(2) 0.8252(4) 0.84590(17) 0.0275(10) Uani 1 d . . . .
F8 F 0.7307(3) 0.8328(7) 0.8713(2) 0.0559(8) Uani 0.50 d A 2 . U
F6 F 0.6454(3) 0.7631(7) 0.8795(2) 0.0559(8) Uani 0.50 d A 2 . U
F4 F 0.6569(4) 0.9451(7) 0.8751(3) 0.0559(8) Uani 0.50 d A 2 . U

loop_
_atom_site_aniso_label
_atom_site_aniso_U_11
_atom_site_aniso_U_22
_atom_site_aniso_U_33
_atom_site_aniso_U_23
_atom_site_aniso_U_13
_atom_site_aniso_U_12
Br1 0.0242(2) 0.0216(2) 0.0322(2) 0.00703(19) 0.01387(18) 0.00333(17)
Br2 0.0212(2) 0.0203(2) 0.0282(2) -0.00508(18) 0.00921(16) -0.00238(17)
Cl2 0.0398(6) 0.0249(6) 0.0318(6) -0.0019(5) 0.0157(5) 0.0085(5)
Cl1 0.0286(5) 0.0229(5) 0.0286(6) 0.0073(4) 0.0124(4) 0.0009(4)
F3 0.0250(16) 0.129(4) 0.0375(18) 0.010(2) -0.0019(13) 0.0013(18)
F1 0.093(3) 0.0297(17) 0.0302(16) -0.0086(14) -0.0111(16) 0.0072(16)
F2 0.0598(19) 0.0366(17) 0.0228(14) 0.0079(13) -0.0036(13) -0.0076(14)
F5 0.074(2) 0.065(2) 0.0222(11) -0.0066(16) -0.0009(13) -0.0059(19)
F7 0.074(2) 0.065(2) 0.0222(11) -0.0066(16) -0.0009(13) -0.0059(19)
F9 0.074(2) 0.065(2) 0.0222(11) -0.0066(16) -0.0009(13) -0.0059(19)
C9 0.032(3) 0.044(3) 0.032(3) 0.011(2) -0.004(2) -0.008(2)
C13 0.034(3) 0.044(3) 0.037(3) -0.013(2) 0.009(2) 0.001(2)
N3 0.0190(17) 0.0189(18) 0.0175(17) -0.0013(14) 0.0056(14) -0.0015(13)
C32 0.066(4) 0.084(5) 0.048(4) -0.030(4) 0.031(3) -0.031(4)
N4 0.0196(17) 0.0216(18) 0.0154(17) -0.0026(14) 0.0054(13) -0.0013(14)
C12 0.034(3) 0.029(3) 0.025(2) 0.000(2) 0.006(2) 0.001(2)
N2 0.0192(17) 0.0210(18) 0.0212(18) 0.0058(15) 0.0047(14) 0.0023(14)
N1 0.0154(16) 0.0200(18) 0.0198(18) 0.0031(14) 0.0046(13) 0.0004(13)
C14 0.030(3) 0.073(4) 0.022(3) -0.014(3) 0.006(2) -0.009(3)
C5 0.022(2) 0.018(2) 0.020(2) 0.0041(17) 0.0068(17) 0.0028(16)
C15 0.028(3) 0.070(4) 0.023(2) 0.006(3) 0.002(2) -0.010(3)
C25 0.028(2) 0.039(3) 0.021(2) -0.004(2) 0.0035(18) 0.001(2)
C24 0.017(2) 0.025(2) 0.024(2) -0.0002(18) 0.0054(17) -0.0016(17)
C30 0.084(5) 0.099(6) 0.045(4) -0.031(4) 0.049(3) -0.037(4)
C7 0.022(2) 0.020(2) 0.026(2) 0.0036(18) 0.0054(17) -0.0037(17)
C3 0.022(2) 0.019(2) 0.026(2) -0.0014(18) 0.0094(18) 0.0005(16)
C8 0.022(2) 0.026(2) 0.025(2) 0.0019(19) 0.0042(17) -0.0014(17)
C17 0.0167(19) 0.019(2) 0.020(2) -0.0025(17) 0.0087(16) -0.0055(15)
C26 0.026(2) 0.026(2) 0.024(2) -0.0079(19) 0.0072(18) -0.0069(18)
C27 0.032(2) 0.030(2) 0.017(2) -0.0032(19) 0.0093(18) -0.0022(19)
C16 0.023(2) 0.045(3) 0.022(2) 0.010(2) 0.0016(18) -0.003(2)
C19 0.022(2) 0.023(2) 0.024(2) 0.0058(18) 0.0065(17) 0.0006(17)
C4 0.0196(19) 0.020(2) 0.020(2) 0.0028(17) 0.0059(16) 0.0040(16)
C23 0.0180(19) 0.019(2) 0.022(2) -0.0017(17) 0.0047(16) 0.0005(16)
C10 0.026(2) 0.025(2) 0.018(2) 0.0088(18) 0.0045(17) 0.0041(18)
C1 0.0193(19) 0.0157(19) 0.0170(19) 0.0046(16) 0.0090(16) 0.0066(15)
C22 0.021(2) 0.021(2) 0.017(2) -0.0061(17) 0.0056(16) -0.0030(16)
C29 0.033(3) 0.046(3) 0.030(3) 0.002(2) 0.013(2) -0.006(2)
C20 0.019(2) 0.024(2) 0.020(2) -0.0001(18) 0.0045(16) -0.0046(17)
C11 0.0168(19) 0.031(2) 0.019(2) 0.0016(19) 0.0014(16) -0.0033(17)
C2 0.021(2) 0.017(2) 0.026(2) 0.0065(18) 0.0111(17) 0.0050(16)
C28 0.025(2) 0.028(2) 0.019(2) -0.0022(19) 0.0037(17) -0.0003(18)
C21 0.025(2) 0.029(2) 0.028(2) 0.001(2) 0.0062(18) 0.0035(19)
C18 0.024(2) 0.017(2) 0.026(2) -0.0021(18) 0.0127(18) -0.0003(16)
C31 0.119(6) 0.123(7) 0.055(4) -0.060(5) 0.060(4) -0.068(6)
C6 0.029(2) 0.029(3) 0.025(2) 0.002(2) 0.0070(19) 0.0007(19)
F8 0.074(2) 0.065(2) 0.0222(11) -0.0066(16) -0.0009(13) -0.0059(19)
F6 0.074(2) 0.065(2) 0.0222(11) -0.0066(16) -0.0009(13) -0.0059(19)
F4 0.074(2) 0.065(2) 0.0222(11) -0.0066(16) -0.0009(13) -0.0059(19)

loop_
_atom_type_symbol
_atom_type_description
_atom_type_scat_dispersion_real
_atom_type_scat_dispersion_imag
_atom_type_scat_source
C C 0.0033 0.0016 'International Tables Vol C Tables 4.2.6.8 and 6.1.1.4'
H H 0.0000 0.0000 'International Tables Vol C Tables 4.2.6.8 and 6.1.1.4'
Br Br -0.2901 2.4595 'International Tables Vol C Tables 4.2.6.8 and 6.1.1.4'
Cl Cl 0.1484 0.1585 'International Tables Vol C Tables 4.2.6.8 and 6.1.1.4'
F F 0.0171 0.0103 'International Tables Vol C Tables 4.2.6.8 and 6.1.1.4'
N N 0.0061 0.0033 'International Tables Vol C Tables 4.2.6.8 and 6.1.1.4'

loop_
_exptl_crystal_face_index_h
_exptl_crystal_face_index_k
_exptl_crystal_face_index_l
_exptl_crystal_face_perp_dist
_exptl_oxdiff_crystal_face_indexfrac_h
_exptl_oxdiff_crystal_face_indexfrac_k
_exptl_oxdiff_crystal_face_indexfrac_l
_exptl_oxdiff_crystal_face_x
_exptl_oxdiff_crystal_face_y
_exptl_oxdiff_crystal_face_z
4 2 -37 0.0384 3.5338 2.2383 -37.3895 -0.5205 0.7018 -0.4864
-17 13 6 0.0400 -17.0789 13.4805 5.5375 0.1122 0.6605 0.7424
-2 -3 37 0.0261 -2.4994 -3.0326 36.8946 0.5115 -0.7381 0.4399
18 -12 -17 0.0086 17.5620 -12.2823 -17.0811 -0.2717 -0.4157 -0.8680
4 11 26 0.0346 3.7757 10.7426 25.7940 0.8748 0.1076 0.4724
-24 -1 32 0.0189 -23.6917 -0.6954 31.7583 -0.0000 -0.4483 0.8939
-3 -11 -27 0.0299 -2.7050 -10.5337 -26.7143 -0.8602 -0.0867 -0.5026
22 -1 -33 0.0312 22.0110 -0.6417 -33.2426 -0.1060 0.4121 -0.9050

loop_
_geom_angle_atom_site_label_1
_geom_angle_atom_site_label_2
_geom_angle_atom_site_label_3
_geom_angle
H9A C9 H9B 109.5
H9A C9 H9C 109.5
H9B C9 H9C 109.5
C8 C9 H9A 109.5
C8 C9 H9B 109.5
C8 C9 H9C 109.5
C12 C13 H13 119.8
C14 C13 H13 119.8
C14 C13 C12 120.4(5)
C17 N3 C23 108.9(3)
C22 N3 C17 123.0(4)
C22 N3 C23 128.0(3)
C27 C32 H32 109.2
C27 C32 C31 119.7(5)
C31 C32 H32 112.5
C24 N4 C26 122.7(3)
C17 N4 C24 109.2(3)
C17 N4 C26 126.1(4)
C13 C12 H12 120.1
C11 C12 C13 119.7(4)
C11 C12 H12 120.1
C8 N2 C10 123.1(3)
C1 N2 C8 109.2(3)
C1 N2 C10 127.5(3)
C5 N1 C7 128.1(3)
C5 N1 C1 122.7(3)
C1 N1 C7 109.1(3)
C13 C14 H14 119.9
C13 C14 C15 120.2(5)
C15 C14 H14 119.9
N1 C5 H5 120.9
C4 C5 N1 118.3(4)
C4 C5 H5 120.9
C14 C15 H15 120.2
C14 C15 C16 119.6(5)
C16 C15 H15 120.2
H25A C25 H25B 109.5
H25A C25 H25C 109.5
H25B C25 H25C 109.5
C24 C25 H25A 109.5
C24 C25 H25B 109.5
C24 C25 H25C 109.5
N4 C24 C25 122.0(4)
C23 C24 N4 107.8(4)
C23 C24 C25 130.1(4)
C29 C30 H30 119.9
C29 C30 C31 120.3(5)
C31 C30 H30 119.9
N1 C7 H7 126.5
C8 C7 N1 107.1(4)
C8 C7 H7 126.5
C4 C3 H3 120.2
C2 C3 H3 120.2
C2 C3 C4 119.6(4)
N2 C8 C9 122.3(4)
C7 C8 C9 129.6(4)
C7 C8 N2 108.0(4)
N3 C17 C18 118.1(4)
N4 C17 N3 106.7(3)
N4 C17 C18 135.0(4)
N4 C26 H26A 108.6
N4 C26 H26B 108.6
N4 C26 C27 114.5(3)
H26A C26 H26B 107.6
C27 C26 H26A 108.6
C27 C26 H26B 108.6
C32 C27 C26 117.3(4)
C28 C27 C32 119.4(4)
C28 C27 C26 123.3(4)
C15 C16 H16 119.5
C15 C16 C11 121.0(5)
C11 C16 H16 119.5
C20 C19 H19 120.4
C18 C19 H19 120.4
C18 C19 C20 119.2(4)
C5 C4 C3 121.3(4)
C5 C4 C6 119.4(4)
C3 C4 C6 119.3(4)
N3 C23 H23 126.4
C24 C23 N3 107.2(4)
C24 C23 H23 126.4
N2 C10 H10A 108.6
N2 C10 H10B 108.6
N2 C10 C11 114.5(3)
H10A C10 H10B 107.6
C11 C10 H10A 108.6
C11 C10 H10B 108.6
N2 C1 N1 106.5(3)
N2 C1 C2 134.8(4)
N1 C1 C2 118.6(3)
N3 C22 H22 120.9
C20 C22 N3 118.2(4)
C20 C22 H22 120.9
C30 C29 H29 120.4
C30 C29 C28 119.3(5)
C28 C29 H29 120.4
C19 C20 C21 120.1(4)
C22 C20 C19 121.2(4)
C22 C20 C21 118.7(4)
C12 C11 C10 123.0(4)
C16 C11 C12 118.9(4)
C16 C11 C10 118.0(4)
C3 C2 Cl1 120.1(3)
C3 C2 C1 119.4(4)
C1 C2 Cl1 120.5(3)
C27 C28 C29 121.1(4)
C27 C28 H28 119.4
C29 C28 H28 119.4
F5 C21 F7 109.7(5)
F5 C21 F9 102.1(5)
F5 C21 C20 114.4(5)
F5 C21 F6 70.9(5)
F5 C21 F4 29.3(4)
F7 C21 F9 103.2(5)
F7 C21 C20 114.1(4)
F7 C21 F6 45.9(4)
F7 C21 F4 127.9(5)
F9 C21 C20 112.3(4)
F9 C21 F4 75.5(5)
F8 C21 F5 124.6(6)
F8 C21 F7 68.3(5)
F8 C21 F9 36.8(4)
F8 C21 C20 116.0(4)
F8 C21 F6 110.1(6)
F8 C21 F4 106.1(6)
F6 C21 F9 135.2(5)
F6 C21 C20 110.7(4)
F6 C21 F4 98.4(5)
F4 C21 C20 114.1(5)
C17 C18 Cl2 119.9(3)
C19 C18 Cl2 120.0(3)
C19 C18 C17 120.0(4)
C32 C31 H31 119.9
C30 C31 C32 120.1(6)
C30 C31 H31 119.9
F3 C6 F1 107.2(4)
F3 C6 F2 106.2(4)
F3 C6 C4 112.1(3)
F1 C6 F2 105.5(4)
F1 C6 C4 112.8(4)
F2 C6 C4 112.6(4)

loop_
_geom_bond_atom_site_label_1
_geom_bond_atom_site_label_2
_geom_bond_distance
Cl2 C18 1.726(4)
Cl1 C2 1.717(4)
F3 C6 1.321(5)
F1 C6 1.329(5)
F2 C6 1.333(5)
F5 C21 1.305(9)
F7 C21 1.326(8)
F9 C21 1.377(9)
C9 H9A 0.9600
C9 H9B 0.9600
C9 H9C 0.9600
C9 C8 1.495(6)
C13 H13 0.9300
C13 C12 1.397(6)
C13 C14 1.377(7)
N3 C17 1.374(5)
N3 C23 1.384(5)
N3 C22 1.362(5)
C32 H32 0.8600
C32 C27 1.385(7)
C32 C31 1.393(8)
N4 C24 1.389(5)
N4 C17 1.346(5)
N4 C26 1.473(5)
C12 H12 0.9300
C12 C11 1.393(6)
N2 C8 1.388(5)
N2 C10 1.467(5)
N2 C1 1.352(5)
N1 C5 1.366(5)
N1 C7 1.385(5)
N1 C1 1.377(5)
C14 H14 0.9300
C14 C15 1.381(8)
C5 H5 0.9300
C5 C4 1.350(6)
C15 H15 0.9300
C15 C16 1.385(7)
C25 H25A 0.9600
C25 H25B 0.9600
C25 H25C 0.9600
C25 C24 1.483(6)
C24 C23 1.348(6)
C30 H30 0.9300
C30 C29 1.376(7)
C30 C31 1.383(9)
C7 H7 0.9300
C7 C8 1.350(6)
C3 H3 0.9300
C3 C4 1.413(6)
C3 C2 1.362(6)
C17 C18 1.404(6)
C26 H26A 0.9700
C26 H26B 0.9700
C26 C27 1.502(6)
C27 C28 1.378(6)
C16 H16 0.9300
C16 C11 1.392(6)
C19 H19 0.9300
C19 C20 1.419(6)
C19 C18 1.356(6)
C4 C6 1.496(6)
C23 H23 0.9300
C10 H10A 0.9700
C10 H10B 0.9700
C10 C11 1.509(6)
C1 C2 1.402(6)
C22 H22 0.9300
C22 C20 1.354(6)
C29 H29 0.9300
C29 C28 1.389(6)
C20 C21 1.471(6)
C28 H28 0.9300
C21 F8 1.270(8)
C21 F6 1.359(8)
C21 F4 1.390(9)
C31 H31 0.9300

loop_
_geom_torsion_atom_site_label_1
_geom_torsion_atom_site_label_2
_geom_torsion_atom_site_label_3
_geom_torsion_atom_site_label_4
_geom_torsion
C13 C12 C11 C16 -1.6(7)
C13 C12 C11 C10 176.2(4)
C13 C14 C15 C16 -0.6(7)
N3 C17 C18 Cl2 -173.2(3)
N3 C17 C18 C19 4.0(6)
N3 C22 C20 C19 2.5(6)
N3 C22 C20 C21 -178.1(4)
C32 C27 C28 C29 -1.9(8)
N4 C24 C23 N3 0.0(4)
N4 C17 C18 Cl2 2.5(6)
N4 C17 C18 C19 179.7(4)
N4 C26 C27 C32 -163.8(5)
N4 C26 C27 C28 17.1(6)
C12 C13 C14 C15 0.7(7)
N2 C10 C11 C12 18.4(6)
N2 C10 C11 C16 -163.8(4)
N2 C1 C2 Cl1 1.8(6)
N2 C1 C2 C3 -178.2(4)
N1 C5 C4 C3 -0.1(6)
N1 C5 C4 C6 -177.4(4)
N1 C7 C8 C9 -176.9(4)
N1 C7 C8 N2 -0.2(5)
N1 C1 C2 Cl1 -178.3(3)
N1 C1 C2 C3 1.6(5)
C14 C13 C12 C11 0.4(7)
C14 C15 C16 C11 -0.6(7)
C5 N1 C7 C8 -177.5(4)
C5 N1 C1 N2 177.6(3)
C5 N1 C1 C2 -2.3(5)
C5 C4 C6 F3 118.4(4)
C5 C4 C6 F1 -120.5(4)
C5 C4 C6 F2 -1.2(6)
C15 C16 C11 C12 1.7(7)
C15 C16 C11 C10 -176.1(4)
C25 C24 C23 N3 179.3(4)
C24 N4 C17 N3 2.1(4)
C24 N4 C17 C18 -173.9(4)
C24 N4 C26 C27 93.0(5)
C30 C29 C28 C27 1.1(8)
C7 N1 C5 C4 179.2(4)
C7 N1 C1 N2 -0.5(4)
C7 N1 C1 C2 179.6(3)
C3 C4 C6 F3 -59.0(5)
C3 C4 C6 F1 62.1(5)
C3 C4 C6 F2 -178.7(4)
C8 N2 C10 C11 -95.4(5)
C8 N2 C1 N1 0.4(4)
C8 N2 C1 C2 -179.8(4)
C17 N3 C23 C24 1.3(4)
C17 N3 C22 C20 1.9(5)
C17 N4 C24 C25 179.3(4)
C17 N4 C24 C23 -1.4(4)
C17 N4 C26 C27 -104.9(5)
C26 N4 C24 C25 -16.0(6)
C26 N4 C24 C23 163.3(3)
C26 N4 C17 N3 -161.9(3)
C26 N4 C17 C18 22.0(7)
C26 C27 C28 C29 177.2(4)
C27 C32 C31 C30 2.9(13)
C19 C20 C21 F5 -155.1(5)
C19 C20 C21 F7 -27.7(6)
C19 C20 C21 F9 89.2(6)
C19 C20 C21 F8 48.9(7)
C19 C20 C21 F6 -77.4(6)
C19 C20 C21 F4 172.7(5)
C4 C3 C2 Cl1 179.7(3)
C4 C3 C2 C1 -0.3(6)
C23 N3 C17 N4 -2.1(4)
C23 N3 C17 C18 174.7(3)
C23 N3 C22 C20 -178.0(4)
C10 N2 C8 C9 2.5(6)
C10 N2 C8 C7 -174.5(4)
C10 N2 C1 N1 174.5(3)
C10 N2 C1 C2 -5.7(7)
C1 N2 C8 C9 176.9(4)
C1 N2 C8 C7 -0.1(5)
C1 N2 C10 C11 91.3(5)
C1 N1 C5 C4 1.5(5)
C1 N1 C7 C8 0.4(4)
C22 N3 C17 N4 178.0(3)
C22 N3 C17 C18 -5.1(5)
C22 N3 C23 C24 -178.9(4)
C22 C20 C21 F5 25.4(7)
C22 C20 C21 F7 152.8(5)
C22 C20 C21 F9 -90.3(6)
C22 C20 C21 F8 -130.6(6)
C22 C20 C21 F6 103.1(5)
C22 C20 C21 F4 -6.8(6)
C29 C30 C31 C32 -3.7(13)
C20 C19 C18 Cl2 177.3(3)
C20 C19 C18 C17 0.0(6)
C2 C3 C4 C5 -0.5(6)
C2 C3 C4 C6 176.8(4)
C18 C19 C20 C22 -3.4(6)
C18 C19 C20 C21 177.1(4)
C31 C32 C27 C26 -179.3(7)
C31 C32 C27 C28 -0.1(10)
C31 C30 C29 C28 1.7(11)
